data_4124708
loop_
_publ_author_name
'Hoskins, B.F.'
'Robson, R.'

_publ_section_title
;
 Design and construction of a class of scaffolding-like materials
 comprising infinite polymeric frameworks of 3Dlinked molecular rods. A
 reappraisal of the Zn (C N)2 and Cd (C N)2 structures and the synthesis
 and structure of the diamond-related frame
;
_journal_name_full 'Journal of the American Chemical Society'
_journal_page_first 1546
_journal_page_last 1554
_journal_volume 112
_journal_year 1990
_chemical_formula_sum 'C2 N2 Zn'
_chemical_name_systematic 'Zn (C N)2'
_space_group_IT_number 215
_symmetry_space_group_name_Hall 'P -4 2 3'
_symmetry_space_group_name_H-M 'P -4 3 m'
_cell_angle_alpha 90
_cell_angle_beta 90
_cell_angle_gamma 90
_cell_formula_units_Z 2
_cell_length_a 5.9002
_cell_length_b 5.9002
_cell_length_c 5.9002
_cell_volume 205.400
_citation_journal_id_ASTM JACSAT
_cod_data_source_file Hoskins_JACSAT_1990_1799.cif
_cod_data_source_block C2N2Zn1
_cod_original_cell_volume 205.3999
_cod_original_formula_sum 'C2 N2 Zn1'
_cod_database_code 4124708

loop_
_symmetry_equiv_pos_as_xyz
x,y,z
y,-x,-z
-x,-y,z
-y,x,-z
x,-y,-z
-y,-x,z
-x,y,-z
y,x,z
z,x,y
x,-z,-y
-z,-x,y
-x,z,-y
z,-x,-y
-x,-z,y
-z,x,-y
x,z,y
y,z,x
y,-z,-x
-z,-y,x
-y,z,-x
z,y,x
-y,-z,x
-z,y,-x
z,-y,-x

loop_
_atom_site_label
_atom_site_type_symbol
_atom_site_fract_x
_atom_site_fract_y
_atom_site_fract_z
_atom_site_occupancy
_atom_site_U_iso_or_equiv
C1 C+2 0.1882 0.1882 0.1882 1 0.0
Zn1 Zn+2 0 0 0 1 0.0
Zn2 Zn+2 0.5 0.5 0.5 1 0.0
N1 N-3 0.3007 0.3007 0.3007 1 0.0
